data_1561404
loop_
_publ_author_name
'Wang, Jin-Hua'
'Zhang, E.'
'Tang, Gui-Mei'
'Wang, Yong-Tao'
'Cui, Yue-Zhi'
'Ng, Seik Weng'

_publ_section_title
;
 Novel bipyridinyl oxadiazole-based metal coordination complexes: High
 efficient and green synthesis of 3,4-dihydropyrimidin-2(1H)-ones through
 the Biginelli reactions
;
_journal_name_full 'Journal of Solid State Chemistry'
_journal_page_first 86
_journal_page_last 98
_journal_paper_doi 10.1016/j.jssc.2016.05.009
_journal_volume 241
_journal_year 2016
_chemical_formula_sum 'C36 H38 Co N8 O14 S2'
_chemical_formula_weight 929.79
_space_group_IT_number 14
_space_group_name_Hall '-P 2yn'
_space_group_name_H-M_alt 'P 1 21/n 1'
_symmetry_cell_setting monoclinic
_symmetry_space_group_name_H-M 'P 1 21/n 1'
_atom_sites_solution_hydrogens geom
_atom_sites_solution_primary direct
_atom_sites_solution_secondary difmap
_audit_creation_method SHELXL-97
_cell_angle_alpha 90.00
_cell_angle_beta 98.129(5)
_cell_angle_gamma 90.00
_cell_formula_units_Z 2
_cell_length_a 10.796(5)
_cell_length_b 7.740(5)
_cell_length_c 25.054(5)
_cell_measurement_reflns_used 2611
_cell_measurement_temperature 293(2)
_cell_measurement_theta_max 23.70
_cell_measurement_theta_min 2.39
_cell_volume 2072.5(17)
_computing_structure_refinement 'SHELXL-97 (Sheldrick, 1997)'
_computing_structure_solution 'SHELXS-97 (Sheldrick, 1990)'
_diffrn_ambient_temperature 293(2)
_diffrn_measured_fraction_theta_full 0.978
_diffrn_measured_fraction_theta_max 0.978
_diffrn_measurement_device_type 'CCD area detector'
_diffrn_measurement_method 'phi and omega scans'
_diffrn_radiation_monochromator graphite
_diffrn_radiation_source 'fine-focus sealed tube'
_diffrn_radiation_type MoK\a
_diffrn_radiation_wavelength 0.71069
_diffrn_reflns_av_R_equivalents 0.0366
_diffrn_reflns_av_sigmaI/netI 0.0472
_diffrn_reflns_limit_h_max 13
_diffrn_reflns_limit_h_min -13
_diffrn_reflns_limit_k_max 9
_diffrn_reflns_limit_k_min -8
_diffrn_reflns_limit_l_max 29
_diffrn_reflns_limit_l_min -31
_diffrn_reflns_number 11278
_diffrn_reflns_theta_full 26.96
_diffrn_reflns_theta_max 26.96
_diffrn_reflns_theta_min 1.64
_exptl_absorpt_coefficient_mu 0.591
_exptl_crystal_colour orange
_exptl_crystal_density_diffrn 1.490
_exptl_crystal_density_method 'not measured'
_exptl_crystal_description block
_exptl_crystal_F_000 962
_exptl_crystal_size_max 0.1
_exptl_crystal_size_mid 0.1
_exptl_crystal_size_min 0.1
_refine_diff_density_max 0.362
_refine_diff_density_min -0.501
_refine_diff_density_rms 0.067
_refine_ls_extinction_method none
_refine_ls_goodness_of_fit_ref 0.983
_refine_ls_hydrogen_treatment mixed
_refine_ls_matrix_type full
_refine_ls_number_parameters 277
_refine_ls_number_reflns 4404
_refine_ls_number_restraints 0
_refine_ls_restrained_S_all 0.983
_refine_ls_R_factor_all 0.0688
_refine_ls_R_factor_gt 0.0451
_refine_ls_shift/su_max 0.000
_refine_ls_shift/su_mean 0.000
_refine_ls_structure_factor_coef Fsqd
_refine_ls_weighting_details 'calc w=1/[\s^2^(Fo^2^)+(0.1000P)^2^+0.0000P] where P=(Fo^2^+2Fc^2^)/3'
_refine_ls_weighting_scheme calc
_refine_ls_wR_factor_gt 0.1311
_refine_ls_wR_factor_ref 0.1556
_reflns_number_gt 3111
_reflns_number_total 4404
_reflns_threshold_expression >2sigma(I)
_cod_data_source_file JSSC-2016-241-86.cif
_cod_data_source_block compound_1
_cod_original_sg_symbol_H-M P21/n
_cod_database_code 1561404

loop_
_symmetry_equiv_pos_as_xyz
'x, y, z'
'-x+1/2, y+1/2, -z+1/2'
'-x, -y, -z'
'x-1/2, -y-1/2, z-1/2'

loop_
_atom_site_label
_atom_site_type_symbol
_atom_site_fract_x
_atom_site_fract_y
_atom_site_fract_z
_atom_site_U_iso_or_equiv
_atom_site_adp_type
_atom_site_occupancy
_atom_site_symmetry_multiplicity
_atom_site_calc_flag
_atom_site_refinement_flags
_atom_site_disorder_assembly
_atom_site_disorder_group
Co1 Co 0.0000 0.0000 0.5000 0.04006(19) Uani 1 2 d S . .
S1 S 0.84748(7) 0.45801(9) 0.38306(3) 0.0473(2) Uani 1 1 d . . .
O1 O 0.08210(18) 0.0332(2) 0.22204(7) 0.0455(5) Uani 1 1 d . . .
O1W O -0.0389(2) -0.2636(3) 0.49533(7) 0.0578(6) Uani 1 1 d . . .
H1WA H -0.0395 -0.3197 0.4661 0.087 Uiso 1 1 d R . .
H1WB H -0.0246 -0.3324 0.5219 0.087 Uiso 1 1 d R . .
O2 O 0.9671(2) 0.4732(3) 0.41660(8) 0.0673(7) Uani 1 1 d . . .
O2W O -0.18439(18) 0.0565(3) 0.47049(8) 0.0530(5) Uani 1 1 d . . .
H2WA H -0.2451 -0.0120 0.4610 0.079 Uiso 1 1 d R . .
H2WB H -0.2013 0.1423 0.4495 0.079 Uiso 1 1 d R . .
O3 O 0.7787(2) 0.3050(3) 0.39393(8) 0.0653(6) Uani 1 1 d . . .
O3W O 0.86782(19) 0.3319(3) 0.06184(8) 0.0659(6) Uani 1 1 d . . .
H3WA H 0.8315 0.2549 0.0782 0.099 Uiso 1 1 d R . .
H3WB H 0.8759 0.2636 0.0360 0.099 Uiso 1 1 d R . .
O4 O 0.7746(3) 0.6140(3) 0.38398(9) 0.0731(7) Uani 1 1 d . . .
N1 N 0.0466(2) 0.0153(3) 0.41990(9) 0.0433(5) Uani 1 1 d . . .
N2 N 0.2228(2) 0.2241(4) 0.25483(9) 0.0574(7) Uani 1 1 d . . .
N3 N 0.2243(3) 0.2104(4) 0.19966(10) 0.0617(7) Uani 1 1 d . . .
N4 N 0.0893(3) -0.1456(5) 0.03076(10) 0.0727(9) Uani 1 1 d . . .
C1 C 0.1525(3) 0.0913(4) 0.41239(12) 0.0578(8) Uani 1 1 d . . .
H1A H 0.2079 0.1225 0.4427 0.069 Uiso 1 1 calc R . .
C2 C 0.1852(3) 0.1265(5) 0.36319(11) 0.0583(8) Uani 1 1 d . . .
H2A H 0.2603 0.1818 0.3601 0.070 Uiso 1 1 calc R . .
C3 C 0.1052(2) 0.0788(4) 0.31793(10) 0.0416(6) Uani 1 1 d . . .
C4 C -0.0028(3) -0.0049(3) 0.32485(11) 0.0439(6) Uani 1 1 d . . .
H4A H -0.0578 -0.0418 0.2951 0.053 Uiso 1 1 calc R . .
C5 C -0.0292(3) -0.0338(3) 0.37580(11) 0.0449(7) Uani 1 1 d . . .
H5A H -0.1033 -0.0902 0.3799 0.054 Uiso 1 1 calc R . .
C6 C 0.1384(3) 0.1175(4) 0.26564(11) 0.0445(6) Uani 1 1 d . . .
C7 C 0.1428(3) 0.0968(4) 0.18280(11) 0.0500(7) Uani 1 1 d . . .
C8 C 0.1163(3) 0.0224(4) 0.12947(12) 0.0532(8) Uani 1 1 d . . .
C9 C 0.1917(3) 0.0651(5) 0.09142(13) 0.0658(9) Uani 1 1 d . . .
H9A H 0.2530 0.1497 0.0982 0.079 Uiso 1 1 calc R . .
C10 C 0.1729(4) -0.0225(6) 0.04295(14) 0.0739(11) Uani 1 1 d . . .
H10A H 0.2227 0.0075 0.0170 0.089 Uiso 1 1 calc R . .
C11 C 0.0155(3) -0.1800(6) 0.06724(12) 0.0705(10) Uani 1 1 d . . .
H11A H -0.0467 -0.2628 0.0590 0.085 Uiso 1 1 calc R . .
C12 C 0.0255(3) -0.0999(5) 0.11684(12) 0.0610(8) Uani 1 1 d . . .
H12A H -0.0286 -0.1286 0.1413 0.073 Uiso 1 1 calc R . .
C13 C 0.8779(2) 0.4398(3) 0.31641(10) 0.0394(6) Uani 1 1 d . . .
C14 C 0.9717(3) 0.5350(4) 0.29891(12) 0.0491(7) Uani 1 1 d . . .
H14A H 1.0239 0.6025 0.3232 0.059 Uiso 1 1 calc R . .
C15 C 0.9886(3) 0.5308(5) 0.24637(13) 0.0642(9) Uani 1 1 d . . .
H15A H 1.0506 0.5980 0.2345 0.077 Uiso 1 1 calc R . .
C16 C 0.9143(3) 0.4275(5) 0.21081(13) 0.0667(9) Uani 1 1 d . . .
H16A H 0.9266 0.4235 0.1748 0.080 Uiso 1 1 calc R . .
C17 C 0.8224(3) 0.3309(5) 0.22799(12) 0.0664(9) Uani 1 1 d . . .
H17A H 0.7726 0.2605 0.2037 0.080 Uiso 1 1 calc R . .
C18 C 0.8028(3) 0.3362(4) 0.28048(12) 0.0546(8) Uani 1 1 d . . .
H18A H 0.7395 0.2706 0.2920 0.066 Uiso 1 1 calc R . .

loop_
_atom_site_aniso_label
_atom_site_aniso_U_11
_atom_site_aniso_U_22
_atom_site_aniso_U_33
_atom_site_aniso_U_23
_atom_site_aniso_U_13
_atom_site_aniso_U_12
Co1 0.0491(3) 0.0344(3) 0.0347(3) 0.00177(19) -0.0008(2) -0.0032(2)
S1 0.0591(5) 0.0423(4) 0.0389(4) 0.0060(3) 0.0018(3) 0.0000(3)
O1 0.0430(11) 0.0533(12) 0.0407(10) 0.0009(8) 0.0078(8) 0.0025(9)
O1W 0.0928(15) 0.0354(11) 0.0407(10) 0.0009(8) -0.0059(10) -0.0052(11)
O2 0.0744(16) 0.0811(17) 0.0404(11) 0.0030(10) -0.0121(11) -0.0168(12)
O2W 0.0523(12) 0.0503(12) 0.0537(11) 0.0133(9) -0.0014(9) -0.0017(10)
O3 0.0669(14) 0.0579(14) 0.0691(13) 0.0242(11) 0.0023(11) -0.0117(11)
O3W 0.0671(14) 0.0684(15) 0.0643(13) -0.0041(11) 0.0164(11) 0.0056(12)
O4 0.1104(19) 0.0559(15) 0.0587(13) 0.0102(10) 0.0315(13) 0.0266(14)
N1 0.0470(13) 0.0429(13) 0.0389(12) -0.0011(9) 0.0019(10) -0.0073(10)
N2 0.0552(14) 0.0671(18) 0.0522(14) -0.0003(12) 0.0153(12) -0.0090(13)
N3 0.0594(16) 0.0726(19) 0.0564(15) 0.0040(13) 0.0194(12) -0.0066(14)
N4 0.0644(18) 0.106(3) 0.0480(15) -0.0011(15) 0.0076(14) 0.0248(18)
C1 0.0545(18) 0.071(2) 0.0450(16) -0.0048(14) -0.0024(14) -0.0166(17)
C2 0.0491(17) 0.074(2) 0.0512(17) -0.0053(14) 0.0056(13) -0.0213(16)
C3 0.0421(14) 0.0389(14) 0.0438(14) -0.0026(11) 0.0058(11) 0.0005(12)
C4 0.0467(16) 0.0449(16) 0.0390(14) -0.0047(11) 0.0026(12) -0.0053(12)
C5 0.0471(16) 0.0431(16) 0.0438(15) -0.0028(11) 0.0035(12) -0.0102(12)
C6 0.0441(15) 0.0450(16) 0.0448(14) -0.0019(11) 0.0078(12) 0.0027(13)
C7 0.0469(16) 0.0569(19) 0.0480(16) 0.0078(13) 0.0131(13) 0.0099(15)
C8 0.0472(17) 0.069(2) 0.0448(16) 0.0105(13) 0.0102(13) 0.0162(15)
C9 0.061(2) 0.086(3) 0.0533(18) 0.0101(17) 0.0181(16) 0.0065(18)
C10 0.066(2) 0.112(3) 0.048(2) 0.0138(18) 0.0221(17) 0.020(2)
C11 0.0511(18) 0.106(3) 0.0535(19) -0.0071(18) 0.0034(15) 0.0068(19)
C12 0.0431(16) 0.089(3) 0.0509(17) -0.0015(16) 0.0074(13) 0.0080(17)
C13 0.0430(14) 0.0326(13) 0.0399(13) -0.0036(10) -0.0031(11) 0.0057(11)
C14 0.0470(17) 0.0493(17) 0.0485(16) -0.0088(12) -0.0021(13) -0.0027(13)
C15 0.0541(19) 0.086(3) 0.0538(19) -0.0022(16) 0.0120(15) 0.0013(17)
C16 0.067(2) 0.087(3) 0.0446(17) -0.0134(17) 0.0017(16) 0.021(2)
C17 0.074(2) 0.066(2) 0.0517(18) -0.0224(16) -0.0161(16) 0.0033(18)
C18 0.0551(17) 0.0454(17) 0.0589(18) -0.0064(13) -0.0070(14) -0.0054(14)

loop_
_atom_type_symbol
_atom_type_description
_atom_type_scat_dispersion_real
_atom_type_scat_dispersion_imag
_atom_type_scat_source
C C 0.0033 0.0016 'International Tables Vol C Tables 4.2.6.8 and 6.1.1.4'
H H 0.0000 0.0000 'International Tables Vol C Tables 4.2.6.8 and 6.1.1.4'
N N 0.0061 0.0033 'International Tables Vol C Tables 4.2.6.8 and 6.1.1.4'
O O 0.0106 0.0060 'International Tables Vol C Tables 4.2.6.8 and 6.1.1.4'
S S 0.1246 0.1234 'International Tables Vol C Tables 4.2.6.8 and 6.1.1.4'
Co Co 0.3494 0.9721 'International Tables Vol C Tables 4.2.6.8 and 6.1.1.4'

loop_
_geom_angle_atom_site_label_1
_geom_angle_atom_site_label_2
_geom_angle_atom_site_label_3
_geom_angle
_geom_angle_site_symmetry_1
_geom_angle_site_symmetry_3
O2W Co1 O2W 180.000(1) 3_556 .
O2W Co1 O1W 90.62(9) 3_556 3_556
O2W Co1 O1W 89.38(9) . 3_556
O2W Co1 O1W 89.38(9) 3_556 .
O2W Co1 O1W 90.62(9) . .
O1W Co1 O1W 180.0 3_556 .
O2W Co1 N1 89.71(8) 3_556 3_556
O2W Co1 N1 90.29(8) . 3_556
O1W Co1 N1 94.22(8) 3_556 3_556
O1W Co1 N1 85.78(8) . 3_556
O2W Co1 N1 90.29(8) 3_556 .
O2W Co1 N1 89.71(8) . .
O1W Co1 N1 85.78(8) 3_556 .
O1W Co1 N1 94.22(8) . .
N1 Co1 N1 180.0 3_556 .
O4 S1 O2 111.60(16) . .
O4 S1 O3 112.76(16) . .
O2 S1 O3 113.49(13) . .
O4 S1 C13 104.97(12) . .
O2 S1 C13 106.80(14) . .
O3 S1 C13 106.51(13) . .
C6 O1 C7 101.8(2) . .
C1 N1 C5 116.7(2) . .
C1 N1 Co1 118.72(18) . .
C5 N1 Co1 124.3(2) . .
C6 N2 N3 105.6(2) . .
C7 N3 N2 106.1(2) . .
C10 N4 C11 116.4(3) . .
N1 C1 C2 124.1(3) . .
C1 C2 C3 118.7(3) . .
C4 C3 C2 118.1(3) . .
C4 C3 C6 122.8(2) . .
C2 C3 C6 119.1(3) . .
C3 C4 C5 119.4(2) . .
N1 C5 C4 122.9(3) . .
N2 C6 O1 113.2(2) . .
N2 C6 C3 127.0(3) . .
O1 C6 C3 119.8(2) . .
N3 C7 O1 113.2(3) . .
N3 C7 C8 128.2(3) . .
O1 C7 C8 118.3(3) . .
C12 C8 C9 118.7(3) . .
C12 C8 C7 122.1(3) . .
C9 C8 C7 119.0(3) . .
C8 C9 C10 117.6(4) . .
N4 C10 C9 124.7(3) . .
N4 C11 C12 123.7(4) . .
C8 C12 C11 118.8(3) . .
C14 C13 C18 119.7(3) . .
C14 C13 S1 120.5(2) . .
C18 C13 S1 119.8(2) . .
C15 C14 C13 120.3(3) . .
C14 C15 C16 119.9(3) . .
C17 C16 C15 120.1(3) . .
C16 C17 C18 120.6(3) . .
C17 C18 C13 119.4(3) . .

loop_
_geom_bond_atom_site_label_1
_geom_bond_atom_site_label_2
_geom_bond_distance
_geom_bond_site_symmetry_2
Co1 O2W 2.070(2) 3_556
Co1 O2W 2.070(2) .
Co1 O1W 2.083(2) 3_556
Co1 O1W 2.083(2) .
Co1 N1 2.140(2) 3_556
Co1 N1 2.140(2) .
S1 O4 1.443(2) .
S1 O2 1.442(2) .
S1 O3 1.444(2) .
S1 C13 1.752(3) .
O1 C6 1.342(3) .
O1 C7 1.349(3) .
N1 C1 1.323(4) .
N1 C5 1.334(3) .
N2 C6 1.286(4) .
N2 N3 1.389(3) .
N3 C7 1.273(4) .
N4 C10 1.318(5) .
N4 C11 1.322(4) .
C1 C2 1.357(4) .
C2 C3 1.376(4) .
C3 C4 1.365(4) .
C3 C6 1.438(4) .
C4 C5 1.365(4) .
C7 C8 1.446(4) .
C8 C12 1.367(5) .
C8 C9 1.379(4) .
C9 C10 1.380(5) .
C11 C12 1.379(4) .
C13 C14 1.374(4) .
C13 C18 1.380(4) .
C14 C15 1.355(4) .
C15 C16 1.369(5) .
C16 C17 1.359(5) .
C17 C18 1.362(4) .
